data_2000746
loop_
_publ_author_name
'Morosin, B.'
'Nigrey, P. J.'

_publ_section_title
;
 Structure of bis(methylenedithio)tetrathiafulvalene
 dicyanoargentate(I)
;
_journal_issue 7
_journal_name_full 'Acta Crystallographica Section C'
_journal_page_first 1216
_journal_page_last 1218
_journal_paper_doi 10.1107/S0108270191014282
_journal_volume 48
_journal_year 1992
_chemical_formula_moiety 'C8 H4 S8,C2 Ag1 N2'
_chemical_formula_sum 'C10 H4 Ag N2 S8'
_chemical_formula_weight 516.54
_space_group_crystal_system orthorhombic
_space_group_IT_number 58
_space_group_name_Hall '-P 2n 2'
_space_group_name_H-M_alt 'P m n n'
_cell_angle_alpha 90
_cell_angle_beta 90
_cell_angle_gamma 90
_cell_formula_units_Z 2
_cell_length_a 8.794(3)
_cell_length_b 20.333(7)
_cell_length_c 4.247(2)
_cell_volume 759.4(5)
_diffrn_radiation_type Mo
_diffrn_radiation_wavelength 0.71073
_exptl_absorpt_coefficient_mu 2.363
_exptl_crystal_density_diffrn 2.261
_exptl_crystal_F_000 506
_cod_data_source_file st0531.cif
_cod_data_source_block st0531a
_cod_original_cell_volume 759.27
_cod_original_formula_sum 'C10 H4 Ag1 N2 S8'
_cod_database_code 2000746

loop_
_space_group_symop_id
_space_group_symop_operation_xyz
1 x,y,z
2 -x+1/2,-y+1/2,z+1/2
3 x,-y,-z
4 -x+1/2,y+1/2,-z+1/2
5 -x,-y,-z
6 x+1/2,y+1/2,-z+1/2
7 -x,y,z
8 x+1/2,-y+1/2,z+1/2

loop_
_atom_site_label
_atom_site_fract_x
_atom_site_fract_y
_atom_site_fract_z
_atom_site_U_iso_or_equiv
Ag .0 .0 .0 .0449(2)
S(1) .1672(6) .43394(3) .2908(2) .0292(2)
S(2) .16898(7) .30612(3) -.0961(2) .0296(2)
C(1) .0 .4712(2) .4082(10) .0260(10)
C(2) .0769(3) .37010(11) .1005(7) .0240(10)
C(3) .0 .2550(2) -.0771(13) .0340(10)
C(4) .0 .0802(2) .3130(12) .0360(10)
N .0 .1186(2) .4677(13) .057(2)
H(1) .0 .225(2) -.260(10) .050(10)
H(2) .0 .231(2) .130(10) .06(2)
